data_4509982
loop_
_publ_author_name
'Hu, Bin'
'Tao, Tao'
'Bin, Zheng-Yang'
'Peng, Yu-Xin'
'Ma, Bin-Bin'
'Huang, Wei'

_publ_section_title
;
 Architectural Diversity for Anion-Mediated Self-Assembly of Four Pairs of
 Silver(I) Polymeric Isomers Having Linear andV-Shaped
 Imidazole/Thiophene/Imidazole Bridging Spacers
;
_journal_issue 1
_journal_name_full 'Crystal Growth &amp; Design'
_journal_page_first 300
_journal_paper_doi 10.1021/cg401581q
_journal_volume 14
_journal_year 2014
_chemical_formula_moiety 'C10 H8 Ag N4 S, F6 P, C2 H3 N'
_chemical_formula_sum 'C12 H11 Ag F6 N5 P S'
_chemical_formula_weight 510.16
_chemical_name_systematic
; 
 ? 
;
_space_group_IT_number 11
_symmetry_cell_setting monoclinic
_symmetry_space_group_name_Hall '-P 2yb'
_symmetry_space_group_name_H-M 'P 1 21/m 1'
_atom_sites_solution_hydrogens geom
_atom_sites_solution_primary direct
_atom_sites_solution_secondary difmap
_audit_creation_method SHELXL-97
_cell_angle_alpha 90.00
_cell_angle_beta 100.968(18)
_cell_angle_gamma 90.00
_cell_formula_units_Z 2
_cell_length_a 6.434(4)
_cell_length_b 15.763(2)
_cell_length_c 8.963(4)
_cell_measurement_reflns_used 2544
_cell_measurement_temperature 291(2)
_cell_measurement_theta_max 27.299
_cell_measurement_theta_min 2.584
_cell_volume 892.4(7)
_computing_cell_refinement SMART
_computing_data_collection 'SMART (Bruker 2000)'
_computing_data_reduction 'SAINT (Bruker 2000)'
_computing_molecular_graphics SHELXTL
_computing_publication_material SHELXTL
_computing_structure_refinement 'SHELXL-97 (Sheldrick, 1997)'
_computing_structure_solution 'SHELXS-97 (Sheldrick, 1990)'
_diffrn_ambient_temperature 291(2)
_diffrn_measured_fraction_theta_full 0.985
_diffrn_measured_fraction_theta_max 0.985
_diffrn_measurement_device_type 'Bruker Smart Apex CCD area detector'
_diffrn_measurement_method '\f and \w scans'
_diffrn_radiation_monochromator graphite
_diffrn_radiation_source 'fine-focus sealed tube'
_diffrn_radiation_type MoK\a
_diffrn_radiation_wavelength 0.71073
_diffrn_reflns_av_R_equivalents 0.0545
_diffrn_reflns_av_sigmaI/netI 0.0696
_diffrn_reflns_limit_h_max 6
_diffrn_reflns_limit_h_min -8
_diffrn_reflns_limit_k_max 20
_diffrn_reflns_limit_k_min -20
_diffrn_reflns_limit_l_max 9
_diffrn_reflns_limit_l_min -11
_diffrn_reflns_number 5638
_diffrn_reflns_theta_full 26.99
_diffrn_reflns_theta_max 26.99
_diffrn_reflns_theta_min 2.65
_exptl_absorpt_coefficient_mu 1.402
_exptl_absorpt_correction_T_max 0.8725
_exptl_absorpt_correction_T_min 0.8725
_exptl_absorpt_correction_type multi-scan
_exptl_absorpt_process_details 'SADABS, Bruker(2000)'
_exptl_crystal_colour colorless
_exptl_crystal_density_diffrn 1.899
_exptl_crystal_density_method 'not measured'
_exptl_crystal_description block
_exptl_crystal_F_000 500
_exptl_crystal_size_max 0.10
_exptl_crystal_size_mid 0.10
_exptl_crystal_size_min 0.10
_refine_diff_density_max 0.952
_refine_diff_density_min -1.233
_refine_diff_density_rms 0.129
_refine_ls_extinction_method none
_refine_ls_goodness_of_fit_ref 1.058
_refine_ls_hydrogen_treatment constr
_refine_ls_matrix_type full
_refine_ls_number_parameters 138
_refine_ls_number_reflns 1998
_refine_ls_number_restraints 0
_refine_ls_restrained_S_all 1.058
_refine_ls_R_factor_all 0.0653
_refine_ls_R_factor_gt 0.0516
_refine_ls_shift/su_max 0.000
_refine_ls_shift/su_mean 0.000
_refine_ls_structure_factor_coef Fsqd
_refine_ls_weighting_details 'calc w=1/[\s^2^(Fo^2^)+(0.0905P)^2^+0.0000P] where P=(Fo^2^+2Fc^2^)/3'
_refine_ls_weighting_scheme calc
_refine_ls_wR_factor_gt 0.1427
_refine_ls_wR_factor_ref 0.1537
_reflns_number_gt 1572
_reflns_number_total 1998
_reflns_threshold_expression >2sigma(I)
_cod_data_source_file cg401581q_si_002.cif
_cod_data_source_block 8
_cod_depositor_comments
;
The following automatic conversions were performed:

'_symmetry_cell_setting' value 'Monoclinic' changed to 'monoclinic'
according to
/usr/data/users/saulius/automatic-downloads/current/ACS/lib/dictionaries/cif_core.dic
dictionary named 'cif_core.dic' version 2.4.2 from 2011-04-26.

Automatic conversion script
Id: cif_fix_values 2281 2013-09-26 08:29:07Z andrius 
;
_cod_original_sg_symbol_H-M 'P 21/m'
_cod_database_code 4509982

loop_
_symmetry_equiv_pos_as_xyz
'x, y, z'
'-x, y+1/2, -z'
'-x, -y, -z'
'x, -y-1/2, z'

loop_
_atom_site_label
_atom_site_type_symbol
_atom_site_fract_x
_atom_site_fract_y
_atom_site_fract_z
_atom_site_U_iso_or_equiv
_atom_site_adp_type
_atom_site_occupancy
_atom_site_symmetry_multiplicity
_atom_site_calc_flag
_atom_site_refinement_flags
Ag1 Ag 0.5000 0.5000 0.5000 0.0489(2) Uani 1 2 d S
C3 C 0.1606(6) 0.3858(2) 0.5847(5) 0.0431(8) Uani 1 1 d .
H3 H 0.2368 0.3829 0.6838 0.052 Uiso 1 1 calc R
C5 C 0.0632(6) 0.4169(2) 0.3466(4) 0.0441(8) Uani 1 1 d .
H5 H 0.0618 0.4402 0.2512 0.053 Uiso 1 1 calc R
C4 C -0.0872(6) 0.3655(2) 0.3836(5) 0.0457(9) Uani 1 1 d .
H4 H -0.2092 0.3467 0.3191 0.055 Uiso 1 1 calc R
C2 C -0.1335(5) 0.29560(18) 0.6286(4) 0.0337(7) Uani 1 1 d .
C1 C -0.2403(5) 0.3281(2) 0.7302(5) 0.0448(9) Uani 1 1 d .
H1 H -0.2560 0.3859 0.7462 0.054 Uiso 1 1 calc R
C6 C 0.3349(11) 0.2500 0.2099(12) 0.075(2) Uani 1 2 d S
C7 C 0.1815(17) 0.2500 0.0792(12) 0.105(3) Uani 1 2 d S
H7A H 0.1697 0.3058 0.0357 0.157 Uiso 0.50 1 calc PR
H7B H 0.0481 0.2336 0.1034 0.157 Uiso 0.50 1 calc PR
H7C H 0.2201 0.2105 0.0076 0.157 Uiso 0.50 1 calc PR
F1 F 0.4636(10) 0.4871(3) 0.1686(5) 0.1100(16) Uani 1 1 d .
F2 F 0.505(4) 0.4069(5) -0.0186(17) 0.291(11) Uani 1 1 d .
F3 F 0.2896(18) 0.5490(11) -0.0323(10) 0.139(9) Uani 0.494(17) 1 d P
F3' F 0.299(2) 0.4474(10) -0.0539(11) 0.144(9) Uani 0.506(17) 1 d P
N2 N 0.2198(5) 0.42926(18) 0.4741(4) 0.0439(7) Uani 1 1 d .
N1 N -0.0249(4) 0.34626(17) 0.5347(4) 0.0350(6) Uani 1 1 d .
N3 N 0.4568(13) 0.2500 0.3189(12) 0.121(3) Uani 1 2 d S
P1 P 0.5000 0.5000 0.0000 0.0458(4) Uani 1 2 d S
S1 S -0.3439(2) 0.2500 0.8268(2) 0.0503(4) Uani 1 2 d S

loop_
_atom_site_aniso_label
_atom_site_aniso_U_11
_atom_site_aniso_U_22
_atom_site_aniso_U_33
_atom_site_aniso_U_23
_atom_site_aniso_U_13
_atom_site_aniso_U_12
Ag1 0.0456(3) 0.0537(3) 0.0474(4) 0.00441(16) 0.0090(2) -0.01879(15)
C3 0.0405(18) 0.0470(18) 0.040(2) 0.0009(16) 0.0029(16) -0.0104(15)
C5 0.0494(19) 0.0453(17) 0.035(2) 0.0032(15) 0.0007(16) -0.0074(15)
C4 0.045(2) 0.0450(17) 0.043(2) 0.0028(16) -0.0021(17) -0.0082(16)
C2 0.0284(14) 0.0324(15) 0.041(2) 0.0015(12) 0.0075(13) -0.0032(11)
C1 0.0441(19) 0.0363(16) 0.055(3) -0.0024(15) 0.0123(17) 0.0012(13)
C6 0.037(3) 0.057(4) 0.127(8) 0.000 0.000(4) 0.000
C7 0.115(8) 0.099(6) 0.104(8) 0.000 0.031(6) 0.000
F1 0.160(5) 0.130(3) 0.047(2) 0.0077(17) 0.038(3) 0.006(2)
F2 0.60(3) 0.073(4) 0.298(15) -0.007(4) 0.33(2) 0.011(6)
F3 0.114(9) 0.23(2) 0.062(5) -0.014(7) -0.003(5) 0.123(11)
F3' 0.148(11) 0.188(16) 0.079(6) 0.015(7) -0.023(6) -0.110(11)
N2 0.0448(16) 0.0472(15) 0.0401(18) -0.0030(13) 0.0090(13) -0.0129(13)
N1 0.0358(14) 0.0304(13) 0.0390(17) 0.0023(12) 0.0080(12) -0.0035(10)
N3 0.075(5) 0.087(5) 0.186(10) 0.000 -0.013(6) 0.000
P1 0.0587(10) 0.0476(9) 0.0313(9) -0.0061(5) 0.0090(7) 0.0039(5)
S1 0.0516(8) 0.0482(7) 0.0586(10) 0.000 0.0293(7) 0.000

loop_
_atom_type_symbol
_atom_type_description
_atom_type_scat_dispersion_real
_atom_type_scat_dispersion_imag
_atom_type_scat_source
C C 0.0033 0.0016 'International Tables Vol C Tables 4.2.6.8 and 6.1.1.4'
H H 0.0000 0.0000 'International Tables Vol C Tables 4.2.6.8 and 6.1.1.4'
N N 0.0061 0.0033 'International Tables Vol C Tables 4.2.6.8 and 6.1.1.4'
Ag Ag -0.8971 1.1015 'International Tables Vol C Tables 4.2.6.8 and 6.1.1.4'
F F 0.0171 0.0103 'International Tables Vol C Tables 4.2.6.8 and 6.1.1.4'
P P 0.1023 0.0942 'International Tables Vol C Tables 4.2.6.8 and 6.1.1.4'
S S 0.1246 0.1234 'International Tables Vol C Tables 4.2.6.8 and 6.1.1.4'

loop_
_geom_angle_atom_site_label_1
_geom_angle_atom_site_label_2
_geom_angle_atom_site_label_3
_geom_angle
_geom_angle_site_symmetry_1
_geom_angle_site_symmetry_3
N2 Ag1 N2 180.00(18) 3_666 .
N2 Ag1 F1 92.87(15) 3_666 .
N2 Ag1 F1 87.13(15) . .
N2 C3 N1 110.8(3) . .
N2 C3 H3 124.6 . .
N1 C3 H3 124.6 . .
C4 C5 N2 108.9(3) . .
C4 C5 H5 125.5 . .
N2 C5 H5 125.5 . .
C5 C4 N1 106.6(3) . .
C5 C4 H4 126.7 . .
N1 C4 H4 126.7 . .
C1 C2 N1 123.7(3) . .
C1 C2 C2 112.5(2) . 4_565
N1 C2 C2 123.84(17) . 4_565
C2 C1 S1 111.5(3) . .
C2 C1 H1 124.2 . .
S1 C1 H1 124.2 . .
N3 C6 C7 178.4(11) . .
C6 C7 H7A 109.5 . .
C6 C7 H7B 109.5 . .
H7A C7 H7B 109.5 . .
C6 C7 H7C 109.5 . .
H7A C7 H7C 109.5 . .
H7B C7 H7C 109.5 . .
P1 F1 Ag1 162.9(3) . .
P1 F2 F3 62.5(6) . 3_665
F2 F3 P1 58.6(6) 3_665 .
C3 N2 C5 106.1(3) . .
C3 N2 Ag1 124.0(3) . .
C5 N2 Ag1 129.9(2) . .
C3 N1 C4 107.5(3) . .
C3 N1 C2 124.2(3) . .
C4 N1 C2 128.2(3) . .
F2 P1 F2 180.0(12) . 3_665
F2 P1 F3' 57.7(9) . .
F2 P1 F3' 122.3(9) 3_665 .
F2 P1 F3' 122.3(9) . 3_665
F2 P1 F3' 57.7(9) 3_665 3_665
F3' P1 F3' 180.0(10) . 3_665
F2 P1 F3 58.9(9) . 3_665
F2 P1 F3 121.1(9) 3_665 3_665
F3' P1 F3 116.6(10) . 3_665
F3' P1 F3 63.4(10) 3_665 3_665
F2 P1 F3 121.1(9) . .
F2 P1 F3 58.9(9) 3_665 .
F3' P1 F3 63.4(10) . .
F3' P1 F3 116.6(10) 3_665 .
F3 P1 F3 180.000(1) 3_665 .
F2 P1 F1 90.5(4) . 3_665
F2 P1 F1 89.5(4) 3_665 3_665
F3' P1 F1 92.2(4) . 3_665
F3' P1 F1 87.8(4) 3_665 3_665
F3 P1 F1 87.7(4) 3_665 3_665
F3 P1 F1 92.3(4) . 3_665
F2 P1 F1 89.5(4) . .
F2 P1 F1 90.5(4) 3_665 .
F3' P1 F1 87.8(4) . .
F3' P1 F1 92.2(4) 3_665 .
F3 P1 F1 92.3(4) 3_665 .
F3 P1 F1 87.7(4) . .
F1 P1 F1 180.0(3) 3_665 .
C1 S1 C1 92.1(2) 4_565 .

loop_
_geom_bond_atom_site_label_1
_geom_bond_atom_site_label_2
_geom_bond_distance
_geom_bond_site_symmetry_2
Ag1 N2 2.095(3) 3_666
Ag1 N2 2.095(3) .
Ag1 F1 2.942(5) .
C3 N2 1.319(5) .
C3 N1 1.345(4) .
C3 H3 0.9300 .
C5 C4 1.351(5) .
C5 N2 1.386(5) .
C5 H5 0.9300 .
C4 N1 1.371(5) .
C4 H4 0.9300 .
C2 C1 1.343(5) .
C2 N1 1.434(4) .
C2 C2 1.438(6) 4_565
C1 S1 1.711(4) .
C1 H1 0.9300 .
C6 N3 1.130(11) .
C6 C7 1.381(13) .
C7 H7A 0.9600 .
C7 H7B 0.9600 .
C7 H7C 0.9600 .
F1 P1 1.585(4) .
F2 P1 1.478(7) .
F2 F3 1.48(2) 3_665
F3 F2 1.48(2) 3_665
F3 P1 1.537(7) .
F3' P1 1.536(8) .
P1 F2 1.478(7) 3_665
P1 F3' 1.536(8) 3_665
P1 F3 1.537(7) 3_665
P1 F1 1.585(4) 3_665
S1 C1 1.711(4) 4_565

loop_
_geom_torsion_atom_site_label_1
_geom_torsion_atom_site_label_2
_geom_torsion_atom_site_label_3
_geom_torsion_atom_site_label_4
_geom_torsion
_geom_torsion_site_symmetry_1
_geom_torsion_site_symmetry_4
N2 C5 C4 N1 0.5(4) . .
N1 C2 C1 S1 -178.2(3) . .
C2 C2 C1 S1 -0.3(3) 4_565 .
N2 Ag1 F1 P1 -9.3(9) 3_666 .
N2 Ag1 F1 P1 170.7(9) . .
N1 C3 N2 C5 0.1(4) . .
N1 C3 N2 Ag1 -179.6(2) . .
C4 C5 N2 C3 -0.4(4) . .
C4 C5 N2 Ag1 179.3(3) . .
N2 Ag1 N2 C3 -46(100) 3_666 .
F1 Ag1 N2 C3 158.7(3) . .
N2 Ag1 N2 C5 134(100) 3_666 .
F1 Ag1 N2 C5 -20.9(3) . .
N2 C3 N1 C4 0.1(4) . .
N2 C3 N1 C2 -178.5(3) . .
C5 C4 N1 C3 -0.4(4) . .
C5 C4 N1 C2 178.2(3) . .
C1 C2 N1 C3 74.9(5) . .
C2 C2 N1 C3 -102.6(3) 4_565 .
C1 C2 N1 C4 -103.4(5) . .
C2 C2 N1 C4 79.1(4) 4_565 .
F3 F2 P1 F2 -54(100) 3_665 3_665
F3 F2 P1 F3' 179.2(8) 3_665 .
F3 F2 P1 F3' -0.8(8) 3_665 3_665
F3 F2 P1 F3 180.000(2) 3_665 .
F3 F2 P1 F1 87.0(6) 3_665 3_665
F3 F2 P1 F1 -93.0(6) 3_665 .
F2 F3 P1 F2 180.000(2) 3_665 .
F2 F3 P1 F3' -179.3(8) 3_665 .
F2 F3 P1 F3' 0.7(8) 3_665 3_665
F2 F3 P1 F3 68(100) 3_665 3_665
F2 F3 P1 F1 -88.0(5) 3_665 3_665
F2 F3 P1 F1 92.0(5) 3_665 .
Ag1 F1 P1 F2 130.7(13) . .
Ag1 F1 P1 F2 -49.3(13) . 3_665
Ag1 F1 P1 F3' -171.7(12) . .
Ag1 F1 P1 F3' 8.3(12) . 3_665
Ag1 F1 P1 F3 71.8(11) . 3_665
Ag1 F1 P1 F3 -108.2(11) . .
Ag1 F1 P1 F1 -52(100) . 3_665
C2 C1 S1 C1 0.5(4) . 4_565
